data_7153292
loop_
_publ_author_name
'Nair, Vijay'
'Varghese, Vimal'
'Babu, Beneesh P.'
'Sinu, C. R.'
'Suresh, Eringathodi'

_publ_section_title
;
 A novel pseudo four component reaction involving homoenolate for the
 synthesis of gamma-aminobutyric acid (GABA) derivatives.
;
_journal_issue 4
_journal_name_full 'Organic &amp; biomolecular chemistry'
_journal_page_first 761
_journal_page_last 764
_journal_paper_doi 10.1039/b922981g
_journal_volume 8
_journal_year 2010
_chemical_formula_sum 'C27 H27 N O6 S'
_chemical_formula_weight 493.56
_chemical_name_systematic
;
?
;
_space_group_IT_number 14
_symmetry_cell_setting monoclinic
_symmetry_space_group_name_Hall '-P 2yn'
_symmetry_space_group_name_H-M 'P 1 21/n 1'
_atom_sites_solution_hydrogens geom
_atom_sites_solution_primary direct
_atom_sites_solution_secondary difmap
_audit_creation_method SHELXL-97
_cell_angle_alpha 90.00
_cell_angle_beta 108.307(11)
_cell_angle_gamma 90.00
_cell_formula_units_Z 4
_cell_length_a 18.498(11)
_cell_length_b 6.806(4)
_cell_length_c 20.715(13)
_cell_measurement_reflns_used 2279
_cell_measurement_temperature 293(2)
_cell_measurement_theta_max 21.03
_cell_measurement_theta_min 2.32
_cell_volume 2476(3)
_computing_cell_refinement 'BRUKER SMART'
_computing_data_collection 'BRUKER SMART'
_computing_data_reduction 'BRUKER SAINT'
_computing_molecular_graphics ORTEP
_computing_structure_refinement 'SHELXL-97 (Sheldrick, 1997)'
_computing_structure_solution 'SHELXS-97 (Sheldrick, 1990)'
_diffrn_ambient_temperature 293(2)
_diffrn_measured_fraction_theta_full 0.907
_diffrn_measured_fraction_theta_max 0.907
_diffrn_measurement_device_type 'BRUKER SMART APEX CCD DIFFRACTOMETER'
_diffrn_measurement_method 'OMEGA-PHI SCAN'
_diffrn_radiation_monochromator graphite
_diffrn_radiation_source 'fine-focus sealed tube'
_diffrn_radiation_type MoK\a
_diffrn_radiation_wavelength 0.71073
_diffrn_reflns_av_R_equivalents 0.0482
_diffrn_reflns_av_sigmaI/netI 0.0518
_diffrn_reflns_limit_h_max 19
_diffrn_reflns_limit_h_min -17
_diffrn_reflns_limit_k_max 7
_diffrn_reflns_limit_k_min -7
_diffrn_reflns_limit_l_max 16
_diffrn_reflns_limit_l_min -22
_diffrn_reflns_number 9340
_diffrn_reflns_theta_full 22.50
_diffrn_reflns_theta_max 22.50
_diffrn_reflns_theta_min 1.78
_exptl_absorpt_coefficient_mu 0.173
_exptl_absorpt_correction_T_max 0.9795
_exptl_absorpt_correction_T_min 0.8651
_exptl_absorpt_correction_type multi-scan
_exptl_absorpt_process_details 'BRUKER SADABS'
_exptl_crystal_colour Colourless
_exptl_crystal_density_diffrn 1.324
_exptl_crystal_density_method 'not measured'
_exptl_crystal_description PLATES
_exptl_crystal_F_000 1040
_exptl_crystal_size_max 0.86
_exptl_crystal_size_mid 0.18
_exptl_crystal_size_min 0.12
_refine_diff_density_max 0.269
_refine_diff_density_min -0.281
_refine_diff_density_rms 0.054
_refine_ls_extinction_method none
_refine_ls_goodness_of_fit_ref 1.279
_refine_ls_hydrogen_treatment constr
_refine_ls_matrix_type full
_refine_ls_number_parameters 319
_refine_ls_number_reflns 3239
_refine_ls_number_restraints 0
_refine_ls_restrained_S_all 1.279
_refine_ls_R_factor_all 0.1142
_refine_ls_R_factor_gt 0.1000
_refine_ls_shift/su_max 0.000
_refine_ls_shift/su_mean 0.000
_refine_ls_structure_factor_coef Fsqd
_refine_ls_weighting_details 'calc w=1/[\s^2^(Fo^2^)+(0.0253P)^2^+6.1514P] where P=(Fo^2^+2Fc^2^)/3'
_refine_ls_weighting_scheme calc
_refine_ls_wR_factor_gt 0.1725
_refine_ls_wR_factor_ref 0.1783
_reflns_number_gt 2867
_reflns_number_total 3239
_reflns_threshold_expression >2sigma(I)
_cod_data_source_file b922981g.txt
_cod_data_source_block 386vvtm(Compound8a)
_cod_depositor_comments
;
The following automatic conversions were performed:

'_symmetry_cell_setting' value 'Monoclinic' changed to 'monoclinic'
according to /home/saulius/struct/CIF-dictionaries/cif_core.dic
dictionary named 'cif_core.dic' version 2.4.2 from
2011-04-26.

'_exptl_absorpt_correction_type' value 'MULTI-SCAN'
changed to 'multi-scan' according to
/home/saulius/struct/CIF-dictionaries/cif_core.dic dictionary named
'cif_core.dic' version 2.4.2 from 2011-04-26.

Automatic conversion script
Id: cif_fix_values 1891 2012-01-12 08:04:46Z andrius 
;
_cod_original_sg_symbol_H-M P21/n
_cod_database_code 7153292

loop_
_symmetry_equiv_pos_as_xyz
'x, y, z'
'-x+1/2, y+1/2, -z+1/2'
'-x, -y, -z'
'x-1/2, -y-1/2, z-1/2'

loop_
_atom_site_label
_atom_site_type_symbol
_atom_site_fract_x
_atom_site_fract_y
_atom_site_fract_z
_atom_site_U_iso_or_equiv
_atom_site_adp_type
_atom_site_occupancy
_atom_site_calc_flag
_atom_site_refinement_flags
S1 S 0.62254(8) 0.0739(2) 0.13780(8) 0.0456(4) Uani 1 d .
O1 O 0.6718(3) -0.2892(7) 0.2270(2) 0.0687(13) Uani 1 d .
O2 O 0.1863(2) 0.5024(7) 0.1600(2) 0.0742(14) Uani 1 d .
O3 O 0.5920(3) 0.4436(8) 0.5598(3) 0.0853(16) Uani 1 d .
O4 O 0.6128(2) 0.2795(6) 0.1274(2) 0.0610(12) Uani 1 d .
O5 O 0.6790(2) -0.0273(7) 0.1180(2) 0.0651(13) Uani 1 d .
O6 O 0.3238(2) -0.3033(7) 0.0205(2) 0.0641(12) Uani 1 d .
N1 N 0.6433(2) 0.0423(6) 0.2220(2) 0.0418(12) Uani 1 d .
C1 C 0.6270(3) 0.1960(8) 0.2673(3) 0.0415(14) Uani 1 d .
H1 H 0.6484 0.3222 0.2594 0.050 Uiso 1 calc R
C2 C 0.6743(3) 0.1128(8) 0.3393(3) 0.0442(15) Uani 1 d .
H2 H 0.7275 0.1523 0.3481 0.053 Uiso 1 calc R
C3 C 0.6698(4) -0.1098(9) 0.3281(3) 0.0548(17) Uani 1 d .
H3A H 0.7150 -0.1737 0.3575 0.066 Uiso 1 calc R
H3B H 0.6255 -0.1636 0.3373 0.066 Uiso 1 calc R
C4 C 0.6638(3) -0.1378(9) 0.2548(3) 0.0474(16) Uani 1 d .
C5 C 0.5433(3) 0.2168(8) 0.2551(3) 0.0394(14) Uani 1 d .
H5 H 0.5167 0.1076 0.2624 0.047 Uiso 1 calc R
C6 C 0.5050(3) 0.3805(9) 0.2348(3) 0.0491(16) Uani 1 d .
H6 H 0.5336 0.4896 0.2310 0.059 Uiso 1 calc R
C7 C 0.4221(3) 0.4122(8) 0.2172(3) 0.0442(15) Uani 1 d .
C8 C 0.3928(3) 0.5992(9) 0.2057(3) 0.0550(17) Uani 1 d .
H8 H 0.4262 0.7045 0.2108 0.066 Uiso 1 calc R
C9 C 0.3149(4) 0.6368(9) 0.1867(3) 0.0603(18) Uani 1 d .
H9 H 0.2971 0.7654 0.1800 0.072 Uiso 1 calc R
C10 C 0.2642(3) 0.4835(10) 0.1780(3) 0.0545(17) Uani 1 d .
C11 C 0.2921(3) 0.2942(10) 0.1884(3) 0.0607(18) Uani 1 d .
H11 H 0.2586 0.1889 0.1821 0.073 Uiso 1 calc R
C12 C 0.3697(3) 0.2603(10) 0.2082(3) 0.0594(18) Uani 1 d .
H12 H 0.3874 0.1317 0.2158 0.071 Uiso 1 calc R
C13 C 0.1548(4) 0.6849(12) 0.1308(4) 0.088(3) Uani 1 d .
H13A H 0.1704 0.7868 0.1644 0.132 Uiso 1 calc R
H13B H 0.1003 0.6760 0.1153 0.132 Uiso 1 calc R
H13C H 0.1725 0.7151 0.0931 0.132 Uiso 1 calc R
C14 C 0.6477(3) 0.1953(9) 0.3965(3) 0.0407(14) Uani 1 d .
C15 C 0.6729(3) 0.3770(9) 0.4231(3) 0.0560(18) Uani 1 d .
H15 H 0.7036 0.4489 0.4038 0.067 Uiso 1 calc R
C16 C 0.6547(4) 0.4573(10) 0.4772(4) 0.074(2) Uani 1 d .
H16 H 0.6733 0.5806 0.4936 0.088 Uiso 1 calc R
C17 C 0.6088(3) 0.3546(9) 0.5072(3) 0.0533(17) Uani 1 d .
C18 C 0.5821(4) 0.1736(10) 0.4813(3) 0.0617(19) Uani 1 d .
H18 H 0.5505 0.1024 0.4998 0.074 Uiso 1 calc R
C19 C 0.6024(3) 0.0964(10) 0.4269(3) 0.0607(18) Uani 1 d .
H19 H 0.5845 -0.0276 0.4106 0.073 Uiso 1 calc R
C20 C 0.5442(4) 0.3459(12) 0.5916(4) 0.085(2) Uani 1 d .
H20A H 0.4963 0.3156 0.5582 0.128 Uiso 1 calc R
H20B H 0.5359 0.4296 0.6259 0.128 Uiso 1 calc R
H20C H 0.5683 0.2265 0.6123 0.128 Uiso 1 calc R
C21 C 0.5347(3) -0.0415(8) 0.1017(3) 0.0417(14) Uani 1 d .
C22 C 0.5318(3) -0.2418(9) 0.0875(3) 0.0497(16) Uani 1 d .
H22 H 0.5766 -0.3139 0.0968 0.060 Uiso 1 calc R
C23 C 0.4618(3) -0.3340(9) 0.0594(3) 0.0487(16) Uani 1 d .
H23 H 0.4598 -0.4676 0.0495 0.058 Uiso 1 calc R
C24 C 0.3954(3) -0.2269(9) 0.0464(3) 0.0474(16) Uani 1 d .
C25 C 0.3980(3) -0.0283(9) 0.0590(3) 0.0528(17) Uani 1 d .
H25 H 0.3531 0.0437 0.0487 0.063 Uiso 1 calc R
C26 C 0.4669(3) 0.0643(9) 0.0869(3) 0.0520(16) Uani 1 d .
H26 H 0.4682 0.1984 0.0959 0.062 Uiso 1 calc R
C27 C 0.3162(4) -0.5097(11) 0.0122(4) 0.081(2) Uani 1 d .
H27A H 0.3387 -0.5517 -0.0214 0.122 Uiso 1 calc R
H27B H 0.2632 -0.5442 -0.0024 0.122 Uiso 1 calc R
H27C H 0.3415 -0.5732 0.0547 0.122 Uiso 1 calc R

loop_
_atom_site_aniso_label
_atom_site_aniso_U_11
_atom_site_aniso_U_22
_atom_site_aniso_U_33
_atom_site_aniso_U_23
_atom_site_aniso_U_13
_atom_site_aniso_U_12
S1 0.0413(9) 0.0540(10) 0.0432(9) -0.0010(8) 0.0155(7) -0.0035(8)
O1 0.081(3) 0.058(3) 0.061(3) -0.010(3) 0.014(2) 0.016(3)
O2 0.052(3) 0.077(3) 0.088(4) 0.019(3) 0.014(2) 0.022(3)
O3 0.099(4) 0.087(4) 0.093(4) -0.037(3) 0.063(3) -0.037(3)
O4 0.078(3) 0.051(3) 0.051(3) 0.003(2) 0.015(2) -0.013(2)
O5 0.048(2) 0.093(4) 0.061(3) -0.010(3) 0.028(2) 0.001(2)
O6 0.054(3) 0.063(3) 0.062(3) -0.003(2) -0.001(2) -0.011(2)
N1 0.042(3) 0.035(3) 0.044(3) 0.003(2) 0.009(2) -0.002(2)
C1 0.039(3) 0.033(3) 0.051(4) -0.004(3) 0.012(3) -0.007(3)
C2 0.032(3) 0.050(4) 0.046(4) 0.002(3) 0.005(3) -0.003(3)
C3 0.054(4) 0.052(4) 0.053(4) 0.004(3) 0.009(3) 0.008(3)
C4 0.041(3) 0.047(4) 0.045(4) -0.008(3) 0.000(3) 0.005(3)
C5 0.039(3) 0.035(3) 0.046(4) 0.005(3) 0.016(3) -0.001(3)
C6 0.052(4) 0.046(4) 0.052(4) 0.005(3) 0.018(3) 0.000(3)
C7 0.056(4) 0.036(4) 0.043(4) 0.010(3) 0.019(3) 0.012(3)
C8 0.054(4) 0.046(4) 0.064(4) 0.009(3) 0.018(3) 0.002(3)
C9 0.061(4) 0.040(4) 0.072(5) 0.013(3) 0.010(4) 0.023(4)
C10 0.050(4) 0.059(5) 0.055(4) 0.011(3) 0.018(3) 0.015(4)
C11 0.041(4) 0.054(4) 0.087(5) 0.010(4) 0.020(3) 0.005(3)
C12 0.054(4) 0.047(4) 0.079(5) 0.017(4) 0.023(4) 0.012(3)
C13 0.075(5) 0.098(6) 0.078(6) 0.022(5) 0.006(4) 0.035(5)
C14 0.032(3) 0.047(4) 0.039(3) 0.005(3) 0.004(3) -0.003(3)
C15 0.051(4) 0.046(4) 0.082(5) 0.001(4) 0.036(4) -0.006(3)
C16 0.086(5) 0.050(4) 0.107(6) -0.025(4) 0.063(5) -0.029(4)
C17 0.048(4) 0.055(4) 0.058(4) -0.010(3) 0.019(3) -0.018(3)
C18 0.058(4) 0.073(5) 0.064(5) -0.002(4) 0.033(4) -0.026(4)
C19 0.061(4) 0.062(4) 0.061(4) -0.016(4) 0.022(4) -0.032(4)
C20 0.090(5) 0.096(6) 0.092(6) -0.008(5) 0.060(5) -0.009(5)
C21 0.048(4) 0.042(4) 0.033(3) 0.000(3) 0.011(3) 0.004(3)
C22 0.043(4) 0.054(4) 0.048(4) -0.003(3) 0.010(3) 0.010(3)
C23 0.057(4) 0.038(4) 0.047(4) -0.006(3) 0.010(3) 0.000(3)
C24 0.055(4) 0.043(4) 0.039(4) -0.001(3) 0.008(3) -0.008(3)
C25 0.037(4) 0.047(4) 0.062(4) 0.002(3) -0.002(3) 0.007(3)
C26 0.060(4) 0.037(3) 0.052(4) -0.001(3) 0.006(3) 0.011(3)
C27 0.071(5) 0.081(6) 0.074(5) -0.015(4) -0.002(4) -0.026(4)

loop_
_atom_type_symbol
_atom_type_description
_atom_type_scat_dispersion_real
_atom_type_scat_dispersion_imag
_atom_type_scat_source
C C 0.0033 0.0016 'International Tables Vol C Tables 4.2.6.8 and 6.1.1.4'
H H 0.0000 0.0000 'International Tables Vol C Tables 4.2.6.8 and 6.1.1.4'
N N 0.0061 0.0033 'International Tables Vol C Tables 4.2.6.8 and 6.1.1.4'
O O 0.0106 0.0060 'International Tables Vol C Tables 4.2.6.8 and 6.1.1.4'
S S 0.1246 0.1234 'International Tables Vol C Tables 4.2.6.8 and 6.1.1.4'

loop_
_geom_angle_atom_site_label_1
_geom_angle_atom_site_label_2
_geom_angle_atom_site_label_3
_geom_angle
O5 S1 O4 120.5(3)
O5 S1 N1 106.9(2)
O4 S1 N1 105.1(2)
O5 S1 C21 109.2(3)
O4 S1 C21 108.7(3)
N1 S1 C21 105.4(2)
C10 O2 C13 116.8(5)
C17 O3 C20 119.5(5)
C24 O6 C27 118.2(5)
C4 N1 C1 112.7(5)
C4 N1 S1 123.9(4)
C1 N1 S1 122.4(4)
C5 C1 N1 111.2(4)
C5 C1 C2 115.5(5)
N1 C1 C2 100.4(4)
C5 C1 H1 109.8
N1 C1 H1 109.8
C2 C1 H1 109.8
C14 C2 C3 117.7(5)
C14 C2 C1 112.6(4)
C3 C2 C1 103.0(4)
C14 C2 H2 107.7
C3 C2 H2 107.7
C1 C2 H2 107.7
C4 C3 C2 105.2(5)
C4 C3 H3A 110.7
C2 C3 H3A 110.7
C4 C3 H3B 110.7
C2 C3 H3B 110.7
H3A C3 H3B 108.8
O1 C4 N1 124.8(6)
O1 C4 C3 127.5(6)
N1 C4 C3 107.7(5)
C6 C5 C1 124.0(5)
C6 C5 H5 118.0
C1 C5 H5 118.0
C5 C6 C7 128.0(6)
C5 C6 H6 116.0
C7 C6 H6 116.0
C8 C7 C12 116.4(5)
C8 C7 C6 120.0(6)
C12 C7 C6 123.5(5)
C7 C8 C9 122.4(6)
C7 C8 H8 118.8
C9 C8 H8 118.8
C10 C9 C8 120.0(6)
C10 C9 H9 120.0
C8 C9 H9 120.0
O2 C10 C9 125.3(6)
O2 C10 C11 116.0(6)
C9 C10 C11 118.7(6)
C10 C11 C12 120.4(6)
C10 C11 H11 119.8
C12 C11 H11 119.8
C11 C12 C7 122.1(6)
C11 C12 H12 119.0
C7 C12 H12 119.0
O2 C13 H13A 109.5
O2 C13 H13B 109.5
H13A C13 H13B 109.5
O2 C13 H13C 109.5
H13A C13 H13C 109.5
H13B C13 H13C 109.5
C19 C14 C15 115.9(6)
C19 C14 C2 124.6(5)
C15 C14 C2 119.4(5)
C14 C15 C16 122.9(6)
C14 C15 H15 118.5
C16 C15 H15 118.5
C15 C16 C17 120.2(6)
C15 C16 H16 119.9
C17 C16 H16 119.9
O3 C17 C18 124.5(6)
O3 C17 C16 117.3(6)
C18 C17 C16 118.2(6)
C17 C18 C19 119.9(6)
C17 C18 H18 120.1
C19 C18 H18 120.1
C14 C19 C18 122.9(6)
C14 C19 H19 118.6
C18 C19 H19 118.6
O3 C20 H20A 109.5
O3 C20 H20B 109.5
H20A C20 H20B 109.5
O3 C20 H20C 109.5
H20A C20 H20C 109.5
H20B C20 H20C 109.5
C22 C21 C26 119.1(5)
C22 C21 S1 120.0(4)
C26 C21 S1 120.9(4)
C23 C22 C21 120.0(5)
C23 C22 H22 120.0
C21 C22 H22 120.0
C24 C23 C22 119.8(5)
C24 C23 H23 120.1
C22 C23 H23 120.1
O6 C24 C25 114.9(6)
O6 C24 C23 124.7(5)
C25 C24 C23 120.4(6)
C24 C25 C26 120.2(6)
C24 C25 H25 119.9
C26 C25 H25 119.9
C25 C26 C21 120.4(5)
C25 C26 H26 119.8
C21 C26 H26 119.8
O6 C27 H27A 109.5
O6 C27 H27B 109.5
H27A C27 H27B 109.5
O6 C27 H27C 109.5
H27A C27 H27C 109.5
H27B C27 H27C 109.5

loop_
_geom_bond_atom_site_label_1
_geom_bond_atom_site_label_2
_geom_bond_distance
S1 O5 1.414(4)
S1 O4 1.419(4)
S1 N1 1.678(5)
S1 C21 1.747(6)
O1 C4 1.212(7)
O2 C10 1.376(7)
O2 C13 1.424(8)
O3 C17 1.364(7)
O3 C20 1.423(7)
O6 C24 1.366(7)
O6 C27 1.417(8)
N1 C4 1.395(7)
N1 C1 1.497(7)
C1 C5 1.496(7)
C1 C2 1.578(7)
C1 H1 0.9800
C2 C14 1.527(8)
C2 C3 1.531(8)
C2 H2 0.9800
C3 C4 1.499(8)
C3 H3A 0.9700
C3 H3B 0.9700
C5 C6 1.317(7)
C5 H5 0.9300
C6 C7 1.476(8)
C6 H6 0.9300
C7 C8 1.375(8)
C7 C12 1.389(8)
C8 C9 1.393(8)
C8 H8 0.9300
C9 C10 1.376(8)
C9 H9 0.9300
C10 C11 1.380(8)
C11 C12 1.382(8)
C11 H11 0.9300
C12 H12 0.9300
C13 H13A 0.9600
C13 H13B 0.9600
C13 H13C 0.9600
C14 C19 1.372(8)
C14 C15 1.374(8)
C15 C16 1.380(8)
C15 H15 0.9300
C16 C17 1.389(8)
C16 H16 0.9300
C17 C18 1.372(8)
C18 C19 1.396(8)
C18 H18 0.9300
C19 H19 0.9300
C20 H20A 0.9600
C20 H20B 0.9600
C20 H20C 0.9600
C21 C22 1.392(8)
C21 C26 1.395(7)
C22 C23 1.391(8)
C22 H22 0.9300
C23 C24 1.381(8)
C23 H23 0.9300
C24 C25 1.375(8)
C25 C26 1.375(8)
C25 H25 0.9300
C26 H26 0.9300
C27 H27A 0.9600
C27 H27B 0.9600
C27 H27C 0.9600
